data_4121684
loop_
_publ_author_name
'Zheng, Bo'
'Tang, Fengzhi'
'Luo, Jia'
'Schultz, Jason W.'
'Rath, Nigam P.'
'Mirica, Liviu M.'

_publ_section_title
;
 Organometallic Nickel(III) Complexes Relevant to Cross-Coupling and
 Carbon-Heteroatom Bond Formation Reactions.
;
_journal_issue 17
_journal_name_full 'Journal of the American Chemical Society'
_journal_page_first 6499
_journal_page_last 6504
_journal_paper_doi 10.1021/ja5024749
_journal_volume 136
_journal_year 2014
_chemical_formula_moiety '(C28 H36 Br F N4 Ni)0.9 (C22 H32 Br2 N4 Ni)0.1'
_chemical_formula_sum 'C27.5 H35.62 Br1.1 F0.9 N4 Ni'
_chemical_formula_weight 585.93
_chemical_name_systematic
; 
 ? 
;
_space_group_crystal_system monoclinic
_space_group_IT_number 14
_space_group_name_Hall '-P 2ybc'
_space_group_name_H-M_alt 'P 1 21/c 1'
_symmetry_space_group_name_Hall '-P 2ybc'
_symmetry_space_group_name_H-M 'P 1 21/c 1'
_atom_sites_solution_hydrogens geom
_atom_sites_solution_primary direct
_atom_sites_solution_secondary difmap
_audit_creation_method SHELXL-2013
_cell_angle_alpha 90
_cell_angle_beta 91.540(2)
_cell_angle_gamma 90
_cell_formula_units_Z 4
_cell_length_a 8.1157(3)
_cell_length_b 17.0873(7)
_cell_length_c 18.5821(8)
_cell_measurement_reflns_used 8324
_cell_measurement_temperature 100(2)
_cell_measurement_theta_max 29.03
_cell_measurement_theta_min 2.19
_cell_volume 2575.95(18)
_computing_cell_refinement 'Bruker SAINT'
_computing_data_collection 'Bruker APEX2'
_computing_data_reduction 'Bruker SAINT'
_computing_molecular_graphics 'Bruker SHELXTL'
_computing_publication_material 'Bruker SHELXTL'
_computing_structure_refinement 'SHELXL-2013 (Sheldrick, 2013)'
_computing_structure_solution 'SHELXS-97 (Sheldrick, 2008)'
_diffrn_ambient_temperature 100(2)
_diffrn_measured_fraction_theta_full 0.999
_diffrn_measured_fraction_theta_max 0.999
_diffrn_measurement_device_type 'Bruker APEX-II CCD'
_diffrn_measurement_method '\f and \w scans'
_diffrn_radiation_type MoK\a
_diffrn_radiation_wavelength 0.71073
_diffrn_reflns_av_R_equivalents 0.0501
_diffrn_reflns_av_unetI/netI 0.0403
_diffrn_reflns_Laue_measured_fraction_full 0.999
_diffrn_reflns_Laue_measured_fraction_max 0.999
_diffrn_reflns_limit_h_max 11
_diffrn_reflns_limit_h_min -9
_diffrn_reflns_limit_k_max 23
_diffrn_reflns_limit_k_min -22
_diffrn_reflns_limit_l_max 25
_diffrn_reflns_limit_l_min -25
_diffrn_reflns_number 38742
_diffrn_reflns_point_group_measured_fraction_full 0.999
_diffrn_reflns_point_group_measured_fraction_max 0.999
_diffrn_reflns_theta_full 25.242
_diffrn_reflns_theta_max 29.157
_diffrn_reflns_theta_min 2.193
_exptl_absorpt_coefficient_mu 2.490
_exptl_absorpt_correction_T_max 0.7458
_exptl_absorpt_correction_T_min 0.6591
_exptl_absorpt_correction_type multi-scan
_exptl_absorpt_process_details 'sadabs v2012/1'
_exptl_crystal_colour orange
_exptl_crystal_density_diffrn 1.511
_exptl_crystal_description rectangular
_exptl_crystal_F_000 1213
_exptl_crystal_size_max 0.376
_exptl_crystal_size_mid 0.152
_exptl_crystal_size_min 0.148
_refine_diff_density_max 0.672
_refine_diff_density_min -0.528
_refine_diff_density_rms 0.081
_refine_ls_extinction_method none
_refine_ls_goodness_of_fit_ref 1.049
_refine_ls_hydrogen_treatment constr
_refine_ls_matrix_type full
_refine_ls_number_parameters 336
_refine_ls_number_reflns 6942
_refine_ls_number_restraints 32
_refine_ls_restrained_S_all 1.152
_refine_ls_R_factor_all 0.0496
_refine_ls_R_factor_gt 0.0344
_refine_ls_shift/su_max 0.001
_refine_ls_shift/su_mean 0.000
_refine_ls_structure_factor_coef Fsqd
_refine_ls_weighting_details 'w=1/[\s^2^(Fo^2^)+(0.0201P)^2^+2.8600P] where P=(Fo^2^+2Fc^2^)/3'
_refine_ls_weighting_scheme calc
_refine_ls_wR_factor_gt 0.0664
_refine_ls_wR_factor_ref 0.0713
_reflns_Friedel_coverage 0.000
_reflns_number_gt 5652
_reflns_number_total 6942
_reflns_threshold_expression 'I > 2\s(I)'
_cod_data_source_file ja5024749_si_002.cif
_cod_data_source_block l6513
_cod_depositor_comments 'Adding full bibliography for 4121684--4121687.cif.'
_cod_original_formula_sum 'C27.50 H35.62 Br1.10 F0.90 N4 Ni'
_cod_database_code 4121684
_shelx_space_group_comment
; 
The symmetry employed for this shelxl refinement is uniquely defined 
by the following loop, which should always be used as a source of 
symmetry information in preference to the above space-group names. 
They are only intended as comments. 
;
_shelx_estimated_absorpt_t_min 0.455
_shelx_estimated_absorpt_t_max 0.710
_shelxl_version_number 2013-3

loop_
_space_group_symop_operation_xyz
'x, y, z'
'-x, y+1/2, -z+1/2'
'-x, -y, -z'
'x, -y-1/2, z-1/2'

loop_
_atom_site_label
_atom_site_type_symbol
_atom_site_fract_x
_atom_site_fract_y
_atom_site_fract_z
_atom_site_U_iso_or_equiv
_atom_site_adp_type
_atom_site_occupancy
_atom_site_site_symmetry_order
_atom_site_calc_flag
_atom_site_refinement_flags_posn
_atom_site_refinement_flags_adp
_atom_site_refinement_flags_occupancy
_atom_site_disorder_assembly
_atom_site_disorder_group
Br1 Br 0.66484(4) 0.86952(2) 0.31509(3) 0.01434(11) Uani 0.961(3) 1 d D . P A 1
Br1' Br 0.7156(11) 0.6819(4) 0.4194(4) 0.01434(11) Uani 0.0510(17) 1 d D . P A 2
Br1A Br 0.690(3) 0.8653(10) 0.287(3) 0.01434(11) Uani 0.011(2) 1 d D . P A 3
Br1B Br 0.6713(7) 0.6951(3) 0.4075(3) 0.01434(11) Uani 0.0642(14) 1 d D . P A 4
Ni1 Ni 0.86740(3) 0.74855(2) 0.32312(2) 0.01219(8) Uani 1 1 d D . . . .
N1 N 0.9980(2) 0.80370(10) 0.24529(10) 0.0117(3) Uani 1 1 d . . . . .
N2 N 1.0387(2) 0.66321(10) 0.31394(9) 0.0123(4) Uani 1 1 d . . . . .
N3 N 1.1018(2) 0.79429(10) 0.38871(10) 0.0131(4) Uani 1 1 d . . . . .
N4 N 0.7845(2) 0.68756(10) 0.21120(9) 0.0111(3) Uani 1 1 d . . . . .
C1 C 0.9352(3) 0.80652(12) 0.17812(12) 0.0131(4) Uani 1 1 d . . . . .
C2 C 1.0129(3) 0.84749(13) 0.12464(12) 0.0177(5) Uani 1 1 d . . . . .
H2 H 0.9651 0.8507 0.0775 0.021 Uiso 1 1 calc R U . . .
C3 C 1.1619(3) 0.88392(13) 0.14110(13) 0.0204(5) Uani 1 1 d . . . . .
H3 H 1.2154 0.9142 0.1057 0.024 Uiso 1 1 calc R U . . .
C4 C 1.2323(3) 0.87590(12) 0.20937(13) 0.0171(5) Uani 1 1 d . . . . .
H4 H 1.3372 0.8979 0.2208 0.021 Uiso 1 1 calc R U . . .
C5 C 1.1462(2) 0.83492(12) 0.26075(12) 0.0124(4) Uani 1 1 d . . . . .
C6 C 1.2224(3) 0.81481(13) 0.33287(12) 0.0142(4) Uani 1 1 d . . . . .
H6A H 1.2984 0.7701 0.3269 0.017 Uiso 1 1 calc R U . . .
H6B H 1.2889 0.8599 0.3502 0.017 Uiso 1 1 calc R U . . .
C7 C 1.1533(3) 0.71916(13) 0.42276(12) 0.0191(5) Uani 1 1 d . . . . .
H7A H 1.0791 0.7067 0.4626 0.023 Uiso 1 1 calc R U . . .
H7B H 1.2667 0.7244 0.4432 0.023 Uiso 1 1 calc R U . . .
C8 C 1.1478(3) 0.65365(12) 0.36833(12) 0.0148(4) Uani 1 1 d . . . . .
C9 C 1.2466(3) 0.58753(13) 0.37333(13) 0.0187(5) Uani 1 1 d . . . . .
H9 H 1.3249 0.5813 0.4119 0.022 Uiso 1 1 calc R U . . .
C10 C 1.2278(3) 0.53098(13) 0.32052(13) 0.0172(5) Uani 1 1 d . . . . .
H10 H 1.2890 0.4837 0.3239 0.021 Uiso 1 1 calc R U . . .
C11 C 1.1199(3) 0.54328(12) 0.26286(12) 0.0150(4) Uani 1 1 d . . . . .
H11 H 1.1081 0.5052 0.2258 0.018 Uiso 1 1 calc R U . . .
C12 C 1.0291(2) 0.61184(12) 0.25985(11) 0.0118(4) Uani 1 1 d . . . . .
C13 C 0.9297(2) 0.63794(12) 0.19469(11) 0.0115(4) Uani 1 1 d . . . . .
H13A H 1.0025 0.6676 0.1627 0.014 Uiso 1 1 calc R U . . .
H13B H 0.8907 0.5910 0.1680 0.014 Uiso 1 1 calc R U . . .
C14 C 0.7816(3) 0.75866(12) 0.16503(12) 0.0143(4) Uani 1 1 d . . . . .
H14A H 0.6836 0.7906 0.1758 0.017 Uiso 1 1 calc R U . . .
H14B H 0.7736 0.7430 0.1138 0.017 Uiso 1 1 calc R U . . .
C15 C 1.0886(3) 0.85962(12) 0.44354(12) 0.0159(4) Uani 1 1 d . . . . .
C16 C 1.2452(3) 0.86757(15) 0.49106(13) 0.0256(5) Uani 1 1 d . . . . .
H16A H 1.2571 0.8214 0.5220 0.038 Uiso 1 1 calc R U . . .
H16B H 1.2373 0.9146 0.5210 0.038 Uiso 1 1 calc R U . . .
H16C H 1.3414 0.8719 0.4605 0.038 Uiso 1 1 calc R U . . .
C17 C 0.9421(3) 0.84418(13) 0.49063(12) 0.0222(5) Uani 1 1 d . . . . .
H17A H 0.8408 0.8436 0.4607 0.033 Uiso 1 1 calc R U . . .
H17B H 0.9349 0.8856 0.5269 0.033 Uiso 1 1 calc R U . . .
H17C H 0.9561 0.7935 0.5146 0.033 Uiso 1 1 calc R U . . .
C18 C 1.0558(3) 0.93607(12) 0.40326(12) 0.0168(5) Uani 1 1 d . . . . .
H18A H 1.1535 0.9506 0.3765 0.025 Uiso 1 1 calc R U . . .
H18B H 1.0308 0.9775 0.4378 0.025 Uiso 1 1 calc R U . . .
H18C H 0.9618 0.9292 0.3696 0.025 Uiso 1 1 calc R U . . .
C19 C 0.6251(3) 0.64132(12) 0.20298(12) 0.0155(4) Uani 1 1 d . . . . .
C20 C 0.6395(3) 0.56737(13) 0.24885(13) 0.0178(5) Uani 1 1 d . . . . .
H20A H 0.7323 0.5358 0.2328 0.027 Uiso 1 1 calc R U . . .
H20B H 0.5375 0.5369 0.2438 0.027 Uiso 1 1 calc R U . . .
H20C H 0.6579 0.5819 0.2995 0.027 Uiso 1 1 calc R U . . .
C21 C 0.4846(3) 0.69062(14) 0.23185(15) 0.0239(5) Uani 1 1 d . . . . .
H21A H 0.5145 0.7091 0.2804 0.036 Uiso 1 1 calc R U . . .
H21B H 0.3844 0.6587 0.2336 0.036 Uiso 1 1 calc R U . . .
H21C H 0.4648 0.7356 0.2001 0.036 Uiso 1 1 calc R U . . .
C22 C 0.5848(3) 0.61791(14) 0.12488(13) 0.0223(5) Uani 1 1 d . . . . .
H22A H 0.5692 0.6651 0.0955 0.034 Uiso 1 1 calc R U . . .
H22B H 0.4835 0.5866 0.1230 0.034 Uiso 1 1 calc R U . . .
H22C H 0.6759 0.5870 0.1062 0.034 Uiso 1 1 calc R U . . .
F1 F 0.53402(18) 0.57478(9) 0.57745(8) 0.0247(4) Uani 0.912(3) 1 d . U P A 1
C23 C 0.7480(4) 0.69023(16) 0.40365(18) 0.0153(7) Uani 0.912(3) 1 d D U P A 1
C24 C 0.7914(3) 0.61298(14) 0.42532(13) 0.0183(5) Uani 0.912(3) 1 d D U P A 1
H24A H 0.8737 0.5868 0.3991 0.022 Uiso 0.912(3) 1 calc R U P A 1
C25 C 0.7216(3) 0.57287(15) 0.48248(14) 0.0200(6) Uani 0.912(3) 1 d . U P A 1
H25 H 0.7543 0.5210 0.4944 0.024 Uiso 0.912(3) 1 calc R U P A 1
C26 C 0.6038(3) 0.61123(15) 0.52071(13) 0.0174(5) Uani 0.912(3) 1 d . U P A 1
C27 C 0.5545(3) 0.68604(14) 0.50394(13) 0.0161(5) Uani 0.912(3) 1 d . U P A 1
H27 H 0.4731 0.7116 0.5312 0.019 Uiso 0.912(3) 1 calc R U P A 1
C28 C 0.6263(3) 0.72388(14) 0.44611(13) 0.0161(5) Uani 0.912(3) 1 d D U P A 1
H28 H 0.5907 0.7755 0.4348 0.019 Uiso 0.912(3) 1 calc R U P A 1

loop_
_atom_site_aniso_label
_atom_site_aniso_U_11
_atom_site_aniso_U_22
_atom_site_aniso_U_33
_atom_site_aniso_U_23
_atom_site_aniso_U_13
_atom_site_aniso_U_12
Br1 0.01166(12) 0.01099(11) 0.0205(3) 0.00094(10) 0.00194(13) 0.00102(8)
Br1' 0.01166(12) 0.01099(11) 0.0205(3) 0.00094(10) 0.00194(13) 0.00102(8)
Br1A 0.01166(12) 0.01099(11) 0.0205(3) 0.00094(10) 0.00194(13) 0.00102(8)
Br1B 0.01166(12) 0.01099(11) 0.0205(3) 0.00094(10) 0.00194(13) 0.00102(8)
Ni1 0.01266(13) 0.00998(13) 0.01413(14) -0.00005(11) 0.00396(10) 0.00084(10)
N1 0.0126(8) 0.0092(8) 0.0133(9) -0.0011(7) 0.0019(7) 0.0011(6)
N2 0.0156(9) 0.0089(8) 0.0124(9) -0.0005(7) 0.0007(7) 0.0006(7)
N3 0.0181(9) 0.0097(8) 0.0114(9) -0.0014(7) 0.0000(7) -0.0005(7)
N4 0.0102(8) 0.0095(8) 0.0135(9) -0.0005(7) 0.0000(7) 0.0002(6)
C1 0.0153(10) 0.0093(10) 0.0148(11) -0.0004(8) 0.0024(8) 0.0031(8)
C2 0.0240(11) 0.0157(11) 0.0137(11) 0.0032(8) 0.0034(9) 0.0036(9)
C3 0.0260(12) 0.0137(11) 0.0221(12) 0.0039(9) 0.0108(10) -0.0008(9)
C4 0.0159(10) 0.0108(10) 0.0249(12) -0.0010(9) 0.0063(9) -0.0002(8)
C5 0.0130(10) 0.0073(9) 0.0172(11) -0.0024(8) 0.0018(8) 0.0000(7)
C6 0.0124(10) 0.0125(10) 0.0177(11) -0.0029(8) -0.0011(8) 0.0001(8)
C7 0.0296(12) 0.0126(10) 0.0146(11) -0.0002(9) -0.0071(9) 0.0029(9)
C8 0.0184(10) 0.0112(10) 0.0146(11) 0.0000(8) -0.0021(9) 0.0001(8)
C9 0.0213(11) 0.0138(11) 0.0204(12) 0.0020(9) -0.0086(9) 0.0011(9)
C10 0.0169(10) 0.0106(10) 0.0237(12) 0.0026(9) -0.0025(9) 0.0029(8)
C11 0.0156(10) 0.0110(10) 0.0184(11) -0.0040(8) 0.0000(9) -0.0008(8)
C12 0.0112(9) 0.0115(10) 0.0128(10) 0.0001(8) 0.0014(8) -0.0008(8)
C13 0.0111(9) 0.0113(10) 0.0122(10) -0.0007(8) 0.0004(8) 0.0019(8)
C14 0.0162(10) 0.0134(10) 0.0131(10) 0.0024(8) -0.0021(8) 0.0008(8)
C15 0.0248(11) 0.0111(10) 0.0116(10) -0.0033(8) -0.0008(9) -0.0010(9)
C16 0.0337(13) 0.0202(12) 0.0222(13) -0.0079(10) -0.0119(10) 0.0023(11)
C17 0.0391(14) 0.0138(11) 0.0140(11) -0.0032(9) 0.0070(10) -0.0027(10)
C18 0.0212(11) 0.0111(10) 0.0183(12) -0.0012(8) 0.0012(9) -0.0015(8)
C19 0.0126(10) 0.0108(10) 0.0229(12) -0.0024(9) -0.0021(9) -0.0006(8)
C20 0.0163(11) 0.0137(11) 0.0236(12) -0.0006(9) 0.0011(9) -0.0029(8)
C21 0.0121(10) 0.0153(11) 0.0446(16) -0.0049(11) 0.0025(10) 0.0010(9)
C22 0.0219(12) 0.0208(12) 0.0239(13) -0.0015(10) -0.0083(10) -0.0018(9)
F1 0.0242(8) 0.0303(9) 0.0200(8) 0.0116(7) 0.0046(6) 0.0003(7)
C23 0.0228(19) 0.0145(14) 0.0087(15) 0.0021(10) 0.0046(12) -0.0046(12)
C24 0.0201(12) 0.0177(12) 0.0172(13) -0.0016(10) 0.0024(10) 0.0010(10)
C25 0.0247(13) 0.0150(12) 0.0200(13) 0.0015(10) -0.0026(10) -0.0026(10)
C26 0.0171(12) 0.0233(13) 0.0117(12) 0.0044(9) -0.0016(9) -0.0067(10)
C27 0.0141(11) 0.0202(12) 0.0140(12) -0.0019(10) -0.0009(9) -0.0003(9)
C28 0.0189(12) 0.0116(11) 0.0177(13) -0.0016(9) -0.0010(10) -0.0001(9)

loop_
_atom_type_symbol
_atom_type_description
_atom_type_scat_dispersion_real
_atom_type_scat_dispersion_imag
_atom_type_scat_source
C C 0.0033 0.0016 'International Tables Vol C Tables 4.2.6.8 and 6.1.1.4'
H H 0.0000 0.0000 'International Tables Vol C Tables 4.2.6.8 and 6.1.1.4'
N N 0.0061 0.0033 'International Tables Vol C Tables 4.2.6.8 and 6.1.1.4'
F F 0.0171 0.0103 'International Tables Vol C Tables 4.2.6.8 and 6.1.1.4'
Ni Ni 0.3393 1.1124 'International Tables Vol C Tables 4.2.6.8 and 6.1.1.4'
Br Br -0.2901 2.4595 'International Tables Vol C Tables 4.2.6.8 and 6.1.1.4'

loop_
_geom_angle_atom_site_label_1
_geom_angle_atom_site_label_2
_geom_angle_atom_site_label_3
_geom_angle
N2 Ni1 N1 84.39(7)
N2 Ni1 C23 92.88(9)
N1 Ni1 C23 176.79(11)
N2 Ni1 N3 74.74(7)
N1 Ni1 N3 77.71(7)
C23 Ni1 N3 99.96(11)
N2 Ni1 N4 78.00(6)
N1 Ni1 N4 74.13(6)
C23 Ni1 N4 106.99(10)
N3 Ni1 N4 142.30(6)
N2 Ni1 Br1B 104.20(16)
N1 Ni1 Br1B 170.23(18)
N3 Ni1 Br1B 108.78(15)
N4 Ni1 Br1B 102.77(12)
N2 Ni1 Br1' 94.9(2)
N1 Ni1 Br1' 178.5(2)
N3 Ni1 Br1' 100.9(2)
N4 Ni1 Br1' 107.01(18)
N2 Ni1 Br1A 158.3(13)
N1 Ni1 Br1A 75.6(11)
N3 Ni1 Br1A 108.5(6)
N4 Ni1 Br1A 88.2(10)
N2 Ni1 Br1 170.34(5)
N1 Ni1 Br1 86.16(5)
C23 Ni1 Br1 96.62(8)
N3 Ni1 Br1 105.13(4)
N4 Ni1 Br1 97.52(4)
C1 N1 C5 120.24(18)
C1 N1 Ni1 119.01(14)
C5 N1 Ni1 120.73(15)
C12 N2 C8 120.90(18)
C12 N2 Ni1 120.68(14)
C8 N2 Ni1 117.84(14)
C7 N3 C6 108.50(17)
C7 N3 C15 111.94(16)
C6 N3 C15 110.76(16)
C7 N3 Ni1 98.47(12)
C6 N3 Ni1 104.71(12)
C15 N3 Ni1 121.30(13)
C14 N4 C13 110.26(16)
C14 N4 C19 111.50(16)
C13 N4 C19 111.04(15)
C14 N4 Ni1 98.31(12)
C13 N4 Ni1 102.72(12)
C19 N4 Ni1 121.97(13)
N1 C1 C2 121.3(2)
N1 C1 C14 115.14(18)
C2 C1 C14 123.4(2)
C1 C2 C3 118.7(2)
C1 C2 H2 120.6
C3 C2 H2 120.6
C4 C3 C2 119.6(2)
C4 C3 H3 120.2
C2 C3 H3 120.2
C3 C4 C5 118.5(2)
C3 C4 H4 120.7
C5 C4 H4 120.7
N1 C5 C4 121.3(2)
N1 C5 C6 116.51(18)
C4 C5 C6 121.78(19)
N3 C6 C5 114.42(17)
N3 C6 H6A 108.7
C5 C6 H6A 108.7
N3 C6 H6B 108.7
C5 C6 H6B 108.7
H6A C6 H6B 107.6
N3 C7 C8 110.64(18)
N3 C7 H7A 109.5
C8 C7 H7A 109.5
N3 C7 H7B 109.5
C8 C7 H7B 109.5
H7A C7 H7B 108.1
N2 C8 C9 121.4(2)
N2 C8 C7 115.07(18)
C9 C8 C7 123.6(2)
C10 C9 C8 118.0(2)
C10 C9 H9 121.0
C8 C9 H9 121.0
C11 C10 C9 120.0(2)
C11 C10 H10 120.0
C9 C10 H10 120.0
C10 C11 C12 119.1(2)
C10 C11 H11 120.5
C12 C11 H11 120.5
N2 C12 C11 120.37(19)
N2 C12 C13 115.49(18)
C11 C12 C13 123.83(19)
N4 C13 C12 114.39(17)
N4 C13 H13A 108.7
C12 C13 H13A 108.7
N4 C13 H13B 108.7
C12 C13 H13B 108.7
H13A C13 H13B 107.6
N4 C14 C1 110.53(17)
N4 C14 H14A 109.5
C1 C14 H14A 109.5
N4 C14 H14B 109.5
C1 C14 H14B 109.5
H14A C14 H14B 108.1
N3 C15 C17 109.23(17)
N3 C15 C18 108.36(17)
C17 C15 C18 107.59(19)
N3 C15 C16 112.33(18)
C17 C15 C16 109.47(19)
C18 C15 C16 109.75(19)
C15 C16 H16A 109.5
C15 C16 H16B 109.5
H16A C16 H16B 109.5
C15 C16 H16C 109.5
H16A C16 H16C 109.5
H16B C16 H16C 109.5
C15 C17 H17A 109.5
C15 C17 H17B 109.5
H17A C17 H17B 109.5
C15 C17 H17C 109.5
H17A C17 H17C 109.5
H17B C17 H17C 109.5
C15 C18 H18A 109.5
C15 C18 H18B 109.5
H18A C18 H18B 109.5
C15 C18 H18C 109.5
H18A C18 H18C 109.5
H18B C18 H18C 109.5
N4 C19 C21 108.63(17)
N4 C19 C20 108.77(17)
C21 C19 C20 107.89(19)
N4 C19 C22 112.97(18)
C21 C19 C22 109.57(19)
C20 C19 C22 108.90(18)
C19 C20 H20A 109.5
C19 C20 H20B 109.5
H20A C20 H20B 109.5
C19 C20 H20C 109.5
H20A C20 H20C 109.5
H20B C20 H20C 109.5
C19 C21 H21A 109.5
C19 C21 H21B 109.5
H21A C21 H21B 109.5
C19 C21 H21C 109.5
H21A C21 H21C 109.5
H21B C21 H21C 109.5
C19 C22 H22A 109.5
C19 C22 H22B 109.5
H22A C22 H22B 109.5
C19 C22 H22C 109.5
H22A C22 H22C 109.5
H22B C22 H22C 109.5
C28 C23 C24 113.2(3)
C28 C23 Ni1 124.2(2)
C24 C23 Ni1 122.5(2)
C25 C24 C23 124.6(2)
C25 C24 H24A 117.7
C23 C24 H24A 117.7
C26 C25 C24 117.5(2)
C26 C25 H25 121.3
C24 C25 H25 121.3
F1 C26 C25 119.5(2)
F1 C26 C27 118.5(2)
C25 C26 C27 122.0(2)
C26 C27 C28 118.8(2)
C26 C27 H27 120.6
C28 C27 H27 120.6
C27 C28 C23 123.9(2)
C27 C28 H28 118.0
C23 C28 H28 118.0

loop_
_geom_bond_atom_site_label_1
_geom_bond_atom_site_label_2
_geom_bond_distance
Br1 Ni1 2.6428(4)
Br1' Ni1 2.477(5)
Br1A Ni1 2.538(7)
Br1B Ni1 2.441(4)
Ni1 N2 2.0252(17)
Ni1 N1 2.0461(17)
Ni1 C23 2.061(3)
Ni1 N3 2.3641(18)
Ni1 N4 2.4060(18)
N1 C1 1.336(3)
N1 C5 1.340(3)
N2 C12 1.335(3)
N2 C8 1.336(3)
N3 C7 1.486(3)
N3 C6 1.488(3)
N3 C15 1.517(3)
N4 C14 1.487(3)
N4 C13 1.490(3)
N4 C19 1.520(3)
C1 C2 1.381(3)
C1 C14 1.505(3)
C2 C3 1.387(3)
C2 H2 0.9500
C3 C4 1.384(3)
C3 H3 0.9500
C4 C5 1.388(3)
C4 H4 0.9500
C5 C6 1.501(3)
C6 H6A 0.9900
C6 H6B 0.9900
C7 C8 1.508(3)
C7 H7A 0.9900
C7 H7B 0.9900
C8 C9 1.387(3)
C9 C10 1.383(3)
C9 H9 0.9500
C10 C11 1.382(3)
C10 H10 0.9500
C11 C12 1.384(3)
C11 H11 0.9500
C12 C13 1.504(3)
C13 H13A 0.9900
C13 H13B 0.9900
C14 H14A 0.9900
C14 H14B 0.9900
C15 C17 1.518(3)
C15 C18 1.525(3)
C15 C16 1.534(3)
C16 H16A 0.9800
C16 H16B 0.9800
C16 H16C 0.9800
C17 H17A 0.9800
C17 H17B 0.9800
C17 H17C 0.9800
C18 H18A 0.9800
C18 H18B 0.9800
C18 H18C 0.9800
C19 C21 1.526(3)
C19 C20 1.527(3)
C19 C22 1.532(3)
C20 H20A 0.9800
C20 H20B 0.9800
C20 H20C 0.9800
C21 H21A 0.9800
C21 H21B 0.9800
C21 H21C 0.9800
C22 H22A 0.9800
C22 H22B 0.9800
C22 H22C 0.9800
F1 C26 1.361(3)
C23 C28 1.404(3)
C23 C24 1.422(3)
C24 C25 1.397(3)
C24 H24A 0.9500
C25 C26 1.373(4)
C25 H25 0.9500
C26 C27 1.373(3)
C27 C28 1.395(3)
C27 H27 0.9500
C28 H28 0.9500

loop_
_geom_torsion_atom_site_label_1
_geom_torsion_atom_site_label_2
_geom_torsion_atom_site_label_3
_geom_torsion_atom_site_label_4
_geom_torsion
C5 N1 C1 C2 -6.0(3)
Ni1 N1 C1 C2 175.59(16)
C5 N1 C1 C14 170.70(18)
Ni1 N1 C1 C14 -7.7(2)
N1 C1 C2 C3 2.3(3)
C14 C1 C2 C3 -174.2(2)
C1 C2 C3 C4 2.5(3)
C2 C3 C4 C5 -3.6(3)
C1 N1 C5 C4 5.0(3)
Ni1 N1 C5 C4 -176.71(15)
C1 N1 C5 C6 -167.65(18)
Ni1 N1 C5 C6 10.7(2)
C3 C4 C5 N1 -0.1(3)
C3 C4 C5 C6 172.09(19)
C7 N3 C6 C5 129.69(18)
C15 N3 C6 C5 -107.1(2)
Ni1 N3 C6 C5 25.30(19)
N1 C5 C6 N3 -25.9(3)
C4 C5 C6 N3 161.51(19)
C6 N3 C7 C8 -63.5(2)
C15 N3 C7 C8 174.01(18)
Ni1 N3 C7 C8 45.23(19)
C12 N2 C8 C9 -4.6(3)
Ni1 N2 C8 C9 166.68(17)
C12 N2 C8 C7 175.73(19)
Ni1 N2 C8 C7 -13.0(2)
N3 C7 C8 N2 -27.7(3)
N3 C7 C8 C9 152.7(2)
N2 C8 C9 C10 -0.7(3)
C7 C8 C9 C10 178.9(2)
C8 C9 C10 C11 3.6(3)
C9 C10 C11 C12 -1.5(3)
C8 N2 C12 C11 6.9(3)
Ni1 N2 C12 C11 -164.17(15)
C8 N2 C12 C13 -166.94(19)
Ni1 N2 C12 C13 22.0(2)
C10 C11 C12 N2 -3.8(3)
C10 C11 C12 C13 169.5(2)
C14 N4 C13 C12 131.23(18)
C19 N4 C13 C12 -104.7(2)
Ni1 N4 C13 C12 27.27(18)
N2 C12 C13 N4 -34.7(3)
C11 C12 C13 N4 151.73(19)
C13 N4 C14 C1 -60.3(2)
C19 N4 C14 C1 175.84(17)
Ni1 N4 C14 C1 46.60(17)
N1 C1 C14 N4 -32.3(2)
C2 C1 C14 N4 144.4(2)
C7 N3 C15 C17 -69.8(2)
C6 N3 C15 C17 168.98(18)
Ni1 N3 C15 C17 45.7(2)
C7 N3 C15 C18 173.27(18)
C6 N3 C15 C18 52.0(2)
Ni1 N3 C15 C18 -71.2(2)
C7 N3 C15 C16 51.9(2)
C6 N3 C15 C16 -69.4(2)
Ni1 N3 C15 C16 167.38(15)
C14 N4 C19 C21 -65.5(2)
C13 N4 C19 C21 171.09(18)
Ni1 N4 C19 C21 49.9(2)
C14 N4 C19 C20 177.30(17)
C13 N4 C19 C20 53.9(2)
Ni1 N4 C19 C20 -67.30(19)
C14 N4 C19 C22 56.3(2)
C13 N4 C19 C22 -67.1(2)
Ni1 N4 C19 C22 171.67(14)
C28 C23 C24 C25 0.4(4)
Ni1 C23 C24 C25 175.8(2)
C23 C24 C25 C26 -0.6(4)
C24 C25 C26 F1 -179.1(2)
C24 C25 C26 C27 0.3(4)
F1 C26 C27 C28 179.6(2)
C25 C26 C27 C28 0.2(4)
C26 C27 C28 C23 -0.4(4)
C24 C23 C28 C27 0.2(4)
Ni1 C23 C28 C27 -175.1(2)
